data_1555698
loop_
_publ_author_name
'Xiang, Jia-Chen'
'Cheng, Yan'
'Wang, Miao'
'Wu, Yan-Dong'
'Wu, An-Xin'

_publ_section_title
;
 Direct Construction of 4-Hydroxybenzils via Para-Selective C-C Bond
 Coupling of Phenols and Aryl Methyl Ketones.
;
_journal_issue 17
_journal_name_full 'Organic letters'
_journal_page_first 4360
_journal_page_last 4363
_journal_paper_doi 10.1021/acs.orglett.6b02118
_journal_volume 18
_journal_year 2016
_chemical_formula_sum 'C15 H12 O3'
_chemical_formula_weight 240.24
_space_group_IT_number 15
_space_group_name_Hall '-C 2yc'
_space_group_name_H-M_alt 'C 1 2/c 1'
_symmetry_cell_setting monoclinic
_symmetry_space_group_name_H-M 'C 1 2/c 1'
_atom_sites_solution_hydrogens geom
_atom_sites_solution_primary direct
_atom_sites_solution_secondary difmap
_audit_creation_method SHELXL-97
_cell_angle_alpha 90.00
_cell_angle_beta 100.249(6)
_cell_angle_gamma 90.00
_cell_formula_units_Z 8
_cell_length_a 13.771(5)
_cell_length_b 8.568(3)
_cell_length_c 20.892(8)
_cell_measurement_reflns_used 1932
_cell_measurement_temperature 100(2)
_cell_measurement_theta_max 28.32
_cell_measurement_theta_min 2.81
_cell_volume 2425.7(15)
_computing_cell_refinement 'Bruker SAINT'
_computing_data_collection 'Bruker APEX2'
_computing_data_reduction 'Bruker SAINT'
_computing_molecular_graphics 'Bruker SHELXTL'
_computing_publication_material 'Bruker SHELXTL'
_computing_structure_refinement 'SHELXL-97 (Sheldrick, 1997)'
_computing_structure_solution 'SHELXS-97 (Sheldrick, 1990)'
_diffrn_ambient_temperature 100(2)
_diffrn_measured_fraction_theta_full 0.990
_diffrn_measured_fraction_theta_max 0.990
_diffrn_measurement_device_type 'Bruker APEX-II CCD'
_diffrn_measurement_method '\f and \w scans'
_diffrn_radiation_monochromator graphite
_diffrn_radiation_source 'fine-focus sealed tube'
_diffrn_radiation_type MoK\a
_diffrn_radiation_wavelength 0.71073
_diffrn_reflns_av_R_equivalents 0.0419
_diffrn_reflns_av_sigmaI/netI 0.0488
_diffrn_reflns_limit_h_max 16
_diffrn_reflns_limit_h_min -14
_diffrn_reflns_limit_k_max 9
_diffrn_reflns_limit_k_min -10
_diffrn_reflns_limit_l_max 25
_diffrn_reflns_limit_l_min -25
_diffrn_reflns_number 6799
_diffrn_reflns_theta_full 26.00
_diffrn_reflns_theta_max 26.00
_diffrn_reflns_theta_min 1.98
_diffrn_standards_number 0
_exptl_absorpt_coefficient_mu 0.092
_exptl_absorpt_correction_T_max 0.9909
_exptl_absorpt_correction_T_min 0.9819
_exptl_absorpt_correction_type none
_exptl_crystal_colour brown
_exptl_crystal_density_diffrn 1.316
_exptl_crystal_density_method 'not measured'
_exptl_crystal_description block
_exptl_crystal_F_000 1008
_exptl_crystal_size_max 0.20
_exptl_crystal_size_mid 0.20
_exptl_crystal_size_min 0.10
_refine_diff_density_max 0.807
_refine_diff_density_min -0.220
_refine_diff_density_rms 0.063
_refine_ls_extinction_method none
_refine_ls_goodness_of_fit_ref 1.079
_refine_ls_hydrogen_treatment mixed
_refine_ls_matrix_type full
_refine_ls_number_parameters 167
_refine_ls_number_reflns 2347
_refine_ls_number_restraints 1
_refine_ls_restrained_S_all 1.079
_refine_ls_R_factor_all 0.0842
_refine_ls_R_factor_gt 0.0618
_refine_ls_shift/su_max 0.000
_refine_ls_shift/su_mean 0.000
_refine_ls_structure_factor_coef Fsqd
_refine_ls_weighting_details 'calc w=1/[\s^2^(Fo^2^)+(0.0890P)^2^+4.4576P] where P=(Fo^2^+2Fc^2^)/3'
_refine_ls_weighting_scheme calc
_refine_ls_wR_factor_gt 0.1716
_refine_ls_wR_factor_ref 0.1859
_reflns_number_gt 1759
_reflns_number_total 2347
_reflns_threshold_expression >2sigma(I)
_cod_data_source_file ol6b02118_si_002.cif
_cod_data_source_block mo_150416b_0m
_cod_depositor_comments
;
The following automatic conversions were performed:

data item '_symmetry_cell_setting' value 'Monoclinic' was changed to
'monoclinic' in accordance with the
/home/saulius/struct/COD-crude-data/automatic-downloads/DataCite-retrospective/ACS/depositions/lib/dictionaries/cif_core.dic
dictionary named 'cif_core.dic' version 2.4.2 last updated on
2011-04-26.

Automatic conversion script
Id: cif_fix_values 6909 2019-04-08 15:41:33Z antanas 

2022-09-16
Z value and formula fixed to values more according to usual
chemical conventions.                 miguel
;
_cod_original_formula_sum 'C30 H24 O6'
_cod_original_formula_weight 480.49
_cod_original_formula_units_Z 4
_cod_original_cell_volume 2425.7(16)
_cod_original_sg_symbol_H-M C2/c
_cod_database_code 1555698

loop_
_symmetry_equiv_pos_as_xyz
'x, y, z'
'-x, y, -z+1/2'
'x+1/2, y+1/2, z'
'-x+1/2, y+1/2, -z+1/2'
'-x, -y, -z'
'x, -y, z-1/2'
'-x+1/2, -y+1/2, -z'
'x+1/2, -y+1/2, z-1/2'

loop_
_atom_site_label
_atom_site_type_symbol
_atom_site_fract_x
_atom_site_fract_y
_atom_site_fract_z
_atom_site_U_iso_or_equiv
_atom_site_adp_type
_atom_site_occupancy
_atom_site_symmetry_multiplicity
_atom_site_calc_flag
_atom_site_refinement_flags
C1 C 0.4016(2) 0.4694(3) 0.58925(13) 0.0237(6) Uani 1 1 d .
C2 C 0.3697(2) 0.4003(3) 0.52814(13) 0.0247(6) Uani 1 1 d .
H2 H 0.3049 0.4212 0.5054 0.030 Uiso 1 1 calc R
C3 C 0.4300(2) 0.3031(3) 0.50041(13) 0.0243(6) Uani 1 1 d .
C4 C 0.5263(2) 0.2757(3) 0.53434(13) 0.0239(6) Uani 1 1 d .
C5 C 0.5594(2) 0.3436(3) 0.59487(13) 0.0251(6) Uani 1 1 d .
H5 H 0.6247 0.3243 0.6171 0.030 Uiso 1 1 calc R
C6 C 0.4975(2) 0.4390(3) 0.62257(13) 0.0248(6) Uani 1 1 d .
H6 H 0.5197 0.4839 0.6642 0.030 Uiso 1 1 calc R
C7 C 0.3945(2) 0.2225(3) 0.43430(13) 0.0277(6) Uani 1 1 d .
H7A H 0.3282 0.2598 0.4157 0.042 Uiso 1 1 calc R
H7B H 0.3929 0.1093 0.4406 0.042 Uiso 1 1 calc R
H7C H 0.4400 0.2473 0.4046 0.042 Uiso 1 1 calc R
C8 C 0.3357(2) 0.5754(3) 0.61611(14) 0.0269(6) Uani 1 1 d .
C9 C 0.3643(2) 0.6382(3) 0.68530(14) 0.0271(6) Uani 1 1 d .
C10 C 0.3639(2) 0.8092(3) 0.69546(14) 0.0268(6) Uani 1 1 d .
C11 C 0.3649(2) 0.9130(3) 0.64414(14) 0.0295(7) Uani 1 1 d .
H11 H 0.3634 0.8745 0.6013 0.035 Uiso 1 1 calc R
C12 C 0.3681(2) 1.0724(3) 0.65564(16) 0.0366(7) Uani 1 1 d .
H12 H 0.3695 1.1432 0.6208 0.044 Uiso 1 1 calc R
C13 C 0.3694(3) 1.1283(4) 0.71801(17) 0.0413(8) Uani 1 1 d .
H13 H 0.3712 1.2376 0.7259 0.050 Uiso 1 1 calc R
C14 C 0.3681(3) 1.0252(4) 0.76891(17) 0.0403(8) Uani 1 1 d .
H14 H 0.3687 1.0639 0.8116 0.048 Uiso 1 1 calc R
C15 C 0.3661(2) 0.8666(4) 0.75779(15) 0.0331(7) Uani 1 1 d .
H15 H 0.3662 0.7962 0.7930 0.040 Uiso 1 1 calc R
O1 O 0.58426(15) 0.1824(2) 0.50555(10) 0.0305(5) Uani 1 1 d D
H1 H 0.6395(13) 0.174(4) 0.5282(15) 0.046 Uiso 1 1 d D
O2 O 0.25348(15) 0.6127(2) 0.58706(10) 0.0361(6) Uani 1 1 d .
O3 O 0.37839(16) 0.5436(2) 0.72966(10) 0.0368(6) Uani 1 1 d .

loop_
_atom_site_aniso_label
_atom_site_aniso_U_11
_atom_site_aniso_U_22
_atom_site_aniso_U_33
_atom_site_aniso_U_23
_atom_site_aniso_U_13
_atom_site_aniso_U_12
C1 0.0306(15) 0.0137(12) 0.0256(14) 0.0023(10) 0.0021(11) -0.0016(10)
C2 0.0265(14) 0.0190(13) 0.0263(14) 0.0052(11) -0.0020(11) -0.0006(11)
C3 0.0304(15) 0.0176(13) 0.0236(14) 0.0036(10) 0.0010(11) -0.0041(11)
C4 0.0323(15) 0.0175(13) 0.0217(13) 0.0025(10) 0.0044(11) -0.0017(11)
C5 0.0286(14) 0.0229(14) 0.0213(13) 0.0050(11) -0.0022(11) -0.0017(11)
C6 0.0312(15) 0.0197(13) 0.0219(13) 0.0008(10) 0.0005(11) -0.0040(11)
C7 0.0323(15) 0.0248(14) 0.0255(15) 0.0040(11) 0.0036(11) 0.0026(11)
C8 0.0309(15) 0.0172(13) 0.0311(15) 0.0038(11) 0.0020(12) -0.0009(11)
C9 0.0304(15) 0.0241(14) 0.0262(14) 0.0044(12) 0.0031(11) 0.0033(11)
C10 0.0280(15) 0.0242(14) 0.0278(15) 0.0000(11) 0.0037(11) 0.0014(11)
C11 0.0359(16) 0.0266(15) 0.0254(14) 0.0006(11) 0.0042(12) -0.0007(12)
C12 0.0439(18) 0.0235(15) 0.0425(19) 0.0032(13) 0.0083(14) -0.0021(13)
C13 0.049(2) 0.0262(16) 0.050(2) -0.0067(14) 0.0105(16) -0.0026(14)
C14 0.0476(19) 0.0352(18) 0.0409(19) -0.0141(14) 0.0158(15) -0.0019(14)
C15 0.0377(17) 0.0328(16) 0.0291(16) 0.0003(13) 0.0064(13) -0.0013(13)
O1 0.0338(11) 0.0314(11) 0.0248(11) -0.0008(8) 0.0014(8) 0.0050(9)
O2 0.0322(11) 0.0316(12) 0.0406(13) -0.0034(9) -0.0037(9) 0.0064(9)
O3 0.0495(14) 0.0296(11) 0.0316(12) 0.0069(9) 0.0081(10) 0.0078(10)

loop_
_atom_type_symbol
_atom_type_description
_atom_type_scat_dispersion_real
_atom_type_scat_dispersion_imag
_atom_type_scat_source
C C 0.0033 0.0016 'International Tables Vol C Tables 4.2.6.8 and 6.1.1.4'
H H 0.0000 0.0000 'International Tables Vol C Tables 4.2.6.8 and 6.1.1.4'
O O 0.0106 0.0060 'International Tables Vol C Tables 4.2.6.8 and 6.1.1.4'

loop_
_geom_angle_atom_site_label_1
_geom_angle_atom_site_label_2
_geom_angle_atom_site_label_3
_geom_angle
C6 C1 C2 119.1(2)
C6 C1 C8 121.2(2)
C2 C1 C8 119.7(2)
C3 C2 C1 121.6(2)
C3 C2 H2 119.2
C1 C2 H2 119.2
C2 C3 C4 118.3(2)
C2 C3 C7 121.9(2)
C4 C3 C7 119.7(2)
O1 C4 C5 122.0(2)
O1 C4 C3 117.1(2)
C5 C4 C3 121.0(3)
C6 C5 C4 120.1(3)
C6 C5 H5 120.0
C4 C5 H5 120.0
C5 C6 C1 119.9(3)
C5 C6 H6 120.0
C1 C6 H6 120.0
C3 C7 H7A 109.5
C3 C7 H7B 109.5
H7A C7 H7B 109.5
C3 C7 H7C 109.5
H7A C7 H7C 109.5
H7B C7 H7C 109.5
O2 C8 C1 123.5(3)
O2 C8 C9 115.9(3)
C1 C8 C9 120.5(2)
O3 C9 C10 123.5(3)
O3 C9 C8 117.7(3)
C10 C9 C8 118.5(2)
C15 C10 C11 119.6(3)
C15 C10 C9 119.0(3)
C11 C10 C9 121.3(3)
C12 C11 C10 120.0(3)
C12 C11 H11 120.0
C10 C11 H11 120.0
C13 C12 C11 119.9(3)
C13 C12 H12 120.1
C11 C12 H12 120.1
C14 C13 C12 120.1(3)
C14 C13 H13 119.9
C12 C13 H13 119.9
C15 C14 C13 120.1(3)
C15 C14 H14 119.9
C13 C14 H14 119.9
C14 C15 C10 120.3(3)
C14 C15 H15 119.9
C10 C15 H15 119.9
C4 O1 H1 111(3)

loop_
_geom_bond_atom_site_label_1
_geom_bond_atom_site_label_2
_geom_bond_distance
C1 C6 1.404(4)
C1 C2 1.405(4)
C1 C8 1.464(4)
C2 C3 1.375(4)
C2 H2 0.9500
C3 C4 1.407(4)
C3 C7 1.544(4)
C4 O1 1.345(3)
C4 C5 1.393(4)
C5 C6 1.380(4)
C5 H5 0.9500
C6 H6 0.9500
C7 H7A 0.9800
C7 H7B 0.9800
C7 H7C 0.9800
C8 O2 1.228(3)
C8 C9 1.527(4)
C9 O3 1.220(3)
C9 C10 1.481(4)
C10 C15 1.387(4)
C10 C11 1.395(4)
C11 C12 1.386(4)
C11 H11 0.9500
C12 C13 1.385(5)
C12 H12 0.9500
C13 C14 1.385(5)
C13 H13 0.9500
C14 C15 1.378(5)
C14 H14 0.9500
C15 H15 0.9500
O1 H1 0.824(10)

loop_
_geom_hbond_atom_site_label_D
_geom_hbond_atom_site_label_H
_geom_hbond_atom_site_label_A
_geom_hbond_distance_DH
_geom_hbond_distance_HA
_geom_hbond_distance_DA
_geom_hbond_angle_DHA
_geom_hbond_site_symmetry_A
O1 H1 O2 0.824(10) 1.889(14) 2.697(3) 167(4) 3_545

loop_
_geom_torsion_atom_site_label_1
_geom_torsion_atom_site_label_2
_geom_torsion_atom_site_label_3
_geom_torsion_atom_site_label_4
_geom_torsion
C6 C1 C2 C3 0.3(4)
C8 C1 C2 C3 178.4(2)
C1 C2 C3 C4 -1.0(4)
C1 C2 C3 C7 178.0(2)
C2 C3 C4 O1 -178.8(2)
C7 C3 C4 O1 2.1(4)
C2 C3 C4 C5 0.7(4)
C7 C3 C4 C5 -178.3(2)
O1 C4 C5 C6 179.8(2)
C3 C4 C5 C6 0.3(4)
C4 C5 C6 C1 -1.0(4)
C2 C1 C6 C5 0.7(4)
C8 C1 C6 C5 -177.3(3)
C6 C1 C8 O2 175.5(3)
C2 C1 C8 O2 -2.5(4)
C6 C1 C8 C9 -8.5(4)
C2 C1 C8 C9 173.5(2)
O2 C8 C9 O3 116.4(3)
C1 C8 C9 O3 -59.9(4)
O2 C8 C9 C10 -57.7(4)
C1 C8 C9 C10 126.0(3)
O3 C9 C10 C15 -9.1(4)
C8 C9 C10 C15 164.6(3)
O3 C9 C10 C11 168.5(3)
C8 C9 C10 C11 -17.8(4)
C15 C10 C11 C12 0.0(4)
C9 C10 C11 C12 -177.6(3)
C10 C11 C12 C13 -0.6(5)
C11 C12 C13 C14 0.4(5)
C12 C13 C14 C15 0.3(5)
C13 C14 C15 C10 -0.9(5)
C11 C10 C15 C14 0.8(5)
C9 C10 C15 C14 178.4(3)
